data_7202665
loop_
_publ_author_name
'Billing, David G.'
'Lemmerer, Andreas'

_publ_section_title
;
 Inorganic?organic hybrid materials incorporating primary cyclic
 ammonium cations: The lead iodide series
;
_journal_issue 3
_journal_name_full CrystEngComm
_journal_page_first 236
_journal_paper_doi 10.1039/b618196a
_journal_volume 9
_journal_year 2007
_chemical_formula_moiety '3(C7 H16 N), I5 Pb'
_chemical_formula_sum 'C21 H48 I5 N3 Pb'
_chemical_formula_weight 1184.31
_chemical_name_common tris(cycloheptylammonium)pentaiodoplumbate(ii)
_chemical_name_systematic
;
tris(cycloheptylammonium)pentaiodoplumbate(II)
;
_space_group_IT_number 15
_symmetry_cell_setting monoclinic
_symmetry_space_group_name_Hall '-C 2yc'
_symmetry_space_group_name_H-M 'C 1 2/c 1'
_atom_sites_solution_hydrogens geom
_atom_sites_solution_primary direct
_atom_sites_solution_secondary difmap
_audit_conform_dict_location ftp://ftp.iucr.org/pub/cif_core.dic
_audit_conform_dict_name cif_core.dic
_audit_conform_dict_version 2.3
_audit_creation_date 2006-05-04T15:28:52-00:00
_audit_creation_method 'WinGX routine CIF_UPDATE'
_cell_angle_alpha 90
_cell_angle_beta 124.255(2)
_cell_angle_gamma 90
_cell_formula_units_Z 8
_cell_length_a 34.587(5)
_cell_length_b 8.7821(12)
_cell_length_c 26.662(3)
_cell_measurement_reflns_used 949
_cell_measurement_temperature 173(2)
_cell_measurement_theta_max 28.269
_cell_measurement_theta_min 3.155
_cell_volume 6693.7(15)
_computing_cell_refinement 'Bruker SAINT+ (Bruker, 1999)'
_computing_data_collection 'Bruker SMART-NT (Bruker, 1998)'
_computing_data_reduction 'Bruker SAINT+ (Bruker, 1999)'
_computing_molecular_graphics
;
Ortep-3 for Windows (Farrugia, 1997) and DIAMOND (Brandenburg, 1999)
;
_computing_publication_material
;
WinGX publication routines (Farrugia, 1999) and PLATON (Spek, 2002)
;
_computing_structure_refinement 'SHELXL-97 (Sheldrick, 1997b)'
_computing_structure_solution 'SHELXS-97 (Sheldrick, 1997a)'
_diffrn_ambient_temperature 173(2)
_diffrn_measured_fraction_theta_full 0.995
_diffrn_measured_fraction_theta_max 0.995
_diffrn_measurement_device_type 'SMART 1K CCD area detector'
_diffrn_measurement_method 'phi and omega scans'
_diffrn_radiation_monochromator graphite
_diffrn_radiation_type MoK\a
_diffrn_radiation_wavelength 0.71073
_diffrn_reflns_av_R_equivalents 0.0919
_diffrn_reflns_av_unetI/netI 0.0638
_diffrn_reflns_limit_h_max 38
_diffrn_reflns_limit_h_min -45
_diffrn_reflns_limit_k_max 11
_diffrn_reflns_limit_k_min -11
_diffrn_reflns_limit_l_max 35
_diffrn_reflns_limit_l_min -19
_diffrn_reflns_number 21787
_diffrn_reflns_theta_full 28
_diffrn_reflns_theta_max 28
_diffrn_reflns_theta_min 1.58
_exptl_absorpt_coefficient_mu 9.666
_exptl_absorpt_correction_T_max 0.2309
_exptl_absorpt_correction_T_min 0.0531
_exptl_absorpt_correction_type integration
_exptl_absorpt_process_details 'Bruker XPREP (Bruker, 1999)'
_exptl_crystal_colour yellow
_exptl_crystal_density_diffrn 2.35
_exptl_crystal_density_method 'not measured'
_exptl_crystal_description prism
_exptl_crystal_F_000 4336
_exptl_crystal_size_max 0.43
_exptl_crystal_size_mid 0.4
_exptl_crystal_size_min 0.17
_refine_diff_density_max 1.563
_refine_diff_density_min -2.307
_refine_diff_density_rms 0.258
_refine_ls_extinction_method none
_refine_ls_goodness_of_fit_ref 1.063
_refine_ls_hydrogen_treatment constr
_refine_ls_matrix_type full
_refine_ls_number_parameters 271
_refine_ls_number_reflns 8054
_refine_ls_number_restraints 252
_refine_ls_restrained_S_all 1.058
_refine_ls_R_factor_all 0.0452
_refine_ls_R_factor_gt 0.0351
_refine_ls_shift/su_max 0.002
_refine_ls_shift/su_mean 0
_refine_ls_structure_factor_coef Fsqd
_refine_ls_weighting_details 'calc w=1/[\s^2^(Fo^2^)+(0.0291P)^2^+25.8359P] where P=(Fo^2^+2Fc^2^)/3'
_refine_ls_weighting_scheme calc
_refine_ls_wR_factor_gt 0.0828
_refine_ls_wR_factor_ref 0.087
_reflns_number_gt 6809
_reflns_number_total 8054
_reflns_threshold_expression >2sigma(I)
_cod_data_source_file b618196a.txt
_cod_data_source_block 5
_cod_depositor_comments
;
The following automatic conversions were performed:
'_symmetry_cell_setting' value 'Monoclinic' changed to 'monoclinic'
according to '/home/saulius/struct/CIF-dictionaries/cif_core.dic'
dictionary named 'cif_core.dic' version 2.4.1 from 2010-06-29.

Automatic conversion script
Id: cif_fix_enum 1527 2010-12-29 10:47:43Z saulius 
;
_cod_original_cell_volume 6693.8(15)
_cod_original_sg_symbol_H-M C2/c
_cod_database_code 7202665

loop_
_symmetry_equiv_pos_as_xyz
'x, y, z'
'-x, y, -z+1/2'
'x+1/2, y+1/2, z'
'-x+1/2, y+1/2, -z+1/2'
'-x, -y, -z'
'x, -y, z-1/2'
'-x+1/2, -y+1/2, -z'
'x+1/2, -y+1/2, z-1/2'

loop_
_atom_site_label
_atom_site_type_symbol
_atom_site_fract_x
_atom_site_fract_y
_atom_site_fract_z
_atom_site_U_iso_or_equiv
_atom_site_adp_type
_atom_site_occupancy
_atom_site_symmetry_multiplicity
_atom_site_calc_flag
_atom_site_refinement_flags
_atom_site_disorder_assembly
_atom_site_disorder_group
C1 C 0.6286(2) 0.1552(7) 1.0818(2) 0.0313(12) Uani 1 1 d DU . .
H1 H 0.6401 0.051 1.0816 0.038 Uiso 1 1 calc R . .
C2 C 0.6014(2) 0.1428(8) 1.1111(3) 0.0426(15) Uani 1 1 d DU . .
H2E H 0.5841 0.0451 1.0983 0.051 Uiso 1 1 calc R . .
H2D H 0.6243 0.138 1.1557 0.051 Uiso 1 1 calc R . .
C3 C 0.5667(2) 0.2696(8) 1.0973(3) 0.0441(15) Uani 1 1 d DU . .
H3E H 0.5799 0.3675 1.0952 0.053 Uiso 1 1 calc R . .
H3D H 0.5625 0.2767 1.131 0.053 Uiso 1 1 calc R . .
C4 C 0.5190(2) 0.2458(11) 1.0379(3) 0.0555(19) Uani 1 1 d DU . .
H4A H 0.5073 0.1441 1.0393 0.067 Uiso 1 1 calc R . .
H4B H 0.4971 0.3221 1.036 0.067 Uiso 1 1 calc R . .
C5 C 0.5166(3) 0.2565(11) 0.9791(3) 0.060(2) Uani 1 1 d DU . .
H5A H 0.4848 0.2257 0.9451 0.072 Uiso 1 1 calc R . .
H5B H 0.5209 0.3645 0.9725 0.072 Uiso 1 1 calc R . .
C6 C 0.5520(2) 0.1611(10) 0.9762(3) 0.0491(16) Uani 1 1 d DU . .
H6A H 0.5431 0.1604 0.9338 0.059 Uiso 1 1 calc R . .
H6B H 0.5503 0.0549 0.9873 0.059 Uiso 1 1 calc R . .
C7 C 0.60242(19) 0.2160(8) 1.0174(2) 0.0346(13) Uani 1 1 d DU . .
H7A H 0.6196 0.1857 0.9992 0.042 Uiso 1 1 calc R . .
H7B H 0.6024 0.3286 1.0189 0.042 Uiso 1 1 calc R . .
C8 C 0.6322(2) 0.6992(6) 0.9312(3) 0.0299(11) Uani 1 1 d DU . .
H8 H 0.6402 0.6903 0.9734 0.036 Uiso 1 1 calc R . .
C9 C 0.6011(2) 0.8384(7) 0.9011(3) 0.0406(14) Uani 1 1 d DU . .
H9A H 0.6172 0.9276 0.9275 0.049 Uiso 1 1 calc R . .
H9B H 0.5981 0.8571 0.8624 0.049 Uiso 1 1 calc R . .
C10 C 0.5525(2) 0.8296(10) 0.8878(4) 0.0537(17) Uani 1 1 d DU . .
H10A H 0.5552 0.7941 0.9249 0.064 Uiso 1 1 calc R . .
H10B H 0.5393 0.9337 0.879 0.064 Uiso 1 1 calc R . .
C11 C 0.5182(3) 0.7277(8) 0.8360(3) 0.0540(18) Uani 1 1 d DU . .
H11A H 0.522 0.7436 0.8023 0.065 Uiso 1 1 calc R . .
H11B H 0.4862 0.7608 0.8217 0.065 Uiso 1 1 calc R . .
C12 C 0.5221(2) 0.5596(8) 0.8493(3) 0.0542(18) Uani 1 1 d DU . .
H12A H 0.512 0.5044 0.8114 0.065 Uiso 1 1 calc R . .
H12B H 0.4996 0.5341 0.8597 0.065 Uiso 1 1 calc R . .
C13 C 0.5695(2) 0.4979(8) 0.8991(3) 0.0439(15) Uani 1 1 d DU . .
H13A H 0.5681 0.3853 0.8968 0.053 Uiso 1 1 calc R . .
H13B H 0.5753 0.527 0.9387 0.053 Uiso 1 1 calc R . .
C14 C 0.6110(2) 0.5503(7) 0.8982(3) 0.0382(13) Uani 1 1 d DU . .
H14A H 0.6354 0.4704 0.917 0.046 Uiso 1 1 calc R . .
H14B H 0.6009 0.5617 0.8555 0.046 Uiso 1 1 calc R . .
C15 C 0.6384(3) 0.2449(10) 0.7574(3) 0.0582(18) Uani 1 1 d DU . .
H15 H 0.6464 0.137 0.7548 0.07 Uiso 1 1 calc R . .
C16 C 0.6510(3) 0.2721(8) 0.8204(3) 0.0516(16) Uani 1 1 d DU . .
H16A H 0.6852 0.2596 0.849 0.062 Uiso 1 1 calc R . .
H16B H 0.6435 0.3793 0.8231 0.062 Uiso 1 1 calc R . .
C17 C 0.6276(3) 0.1721(10) 0.8410(4) 0.0626(19) Uani 1 1 d DU . .
H17A H 0.6368 0.0653 0.8413 0.075 Uiso 1 1 calc R . .
H17B H 0.6392 0.1997 0.8833 0.075 Uiso 1 1 calc R . .
C18 C 0.5754(3) 0.1809(11) 0.8033(4) 0.070(2) Uani 1 1 d DU . .
H18A H 0.5661 0.2893 0.7945 0.083 Uiso 1 1 calc R . .
H18B H 0.5639 0.1401 0.8272 0.083 Uiso 1 1 calc R . .
C19 C 0.5519(4) 0.0952(14) 0.7438(5) 0.087(3) Uani 1 1 d DU . .
H19A H 0.5641 -0.0103 0.7535 0.104 Uiso 1 1 calc R . .
H19B H 0.5182 0.0891 0.7276 0.104 Uiso 1 1 calc R . .
C20 C 0.5549(4) 0.1443(15) 0.6974(4) 0.100(4) Uani 1 1 d DU . .
H20A H 0.5232 0.1764 0.6638 0.12 Uiso 1 1 calc R . .
H20B H 0.5633 0.0549 0.6827 0.12 Uiso 1 1 calc R . .
C21 C 0.5879(3) 0.2707(14) 0.7075(4) 0.089(3) Uani 1 1 d DU . .
H21A H 0.5856 0.2878 0.6692 0.107 Uiso 1 1 calc R . .
H21B H 0.5774 0.3651 0.7166 0.107 Uiso 1 1 calc R . .
N1 N 0.6708(2) 0.2557(7) 1.1195(3) 0.0398(13) Uani 1 1 d U . .
H1A H 0.6868 0.2617 1.1018 0.06 Uiso 1 1 calc R . .
H1B H 0.6896 0.2157 1.1574 0.06 Uiso 1 1 calc R . .
H1C H 0.6614 0.3505 1.1221 0.06 Uiso 1 1 calc R . .
N2 N 0.67601(19) 0.7281(6) 0.9342(2) 0.0325(11) Uani 1 1 d U . .
H2C H 0.6889 0.8177 0.9537 0.049 Uiso 1 1 calc R . .
H2B H 0.6692 0.7331 0.896 0.049 Uiso 1 1 calc R . .
H2A H 0.6966 0.651 0.9548 0.049 Uiso 1 1 calc R . .
N3 N 0.6684(3) 0.3470(8) 0.7474(4) 0.069(2) Uani 1 1 d U . .
H3A H 0.699 0.333 0.7778 0.103 Uiso 1 1 calc R . .
H3B H 0.6604 0.4459 0.7471 0.103 Uiso 1 1 calc R . .
H3C H 0.6639 0.3241 0.7112 0.103 Uiso 1 1 calc R . .
I1 I 0.775131(14) 0.50976(4) 0.937797(18) 0.02877(9) Uani 1 1 d . . .
I2 I 0.647903(14) 0.72547(5) 0.781042(18) 0.03077(9) Uani 1 1 d . . .
I3 I 0.762710(15) 1.02281(5) 0.934656(18) 0.03171(10) Uani 1 1 d . . .
I4 I 0.870314(14) 0.82813(5) 0.912880(18) 0.03159(10) Uani 1 1 d . . .
I5 I 0.736582(13) 1.03122(4) 0.744437(17) 0.02619(9) Uani 1 1 d . . .
Pb1 Pb 0.760923(7) 0.77530(2) 0.852357(9) 0.02318(6) Uani 1 1 d . . .

loop_
_atom_site_aniso_label
_atom_site_aniso_U_11
_atom_site_aniso_U_22
_atom_site_aniso_U_33
_atom_site_aniso_U_23
_atom_site_aniso_U_13
_atom_site_aniso_U_12
C1 0.031(3) 0.028(3) 0.030(3) -0.001(2) 0.014(2) 0.001(2)
C2 0.042(3) 0.051(4) 0.036(3) 0.005(3) 0.022(3) 0.000(3)
C3 0.047(3) 0.051(4) 0.040(3) 0.001(3) 0.029(3) 0.003(3)
C4 0.039(3) 0.069(5) 0.055(4) 0.005(4) 0.024(3) 0.000(3)
C5 0.034(3) 0.087(6) 0.042(3) 0.003(4) 0.012(3) 0.000(4)
C6 0.045(3) 0.063(5) 0.025(3) -0.009(3) 0.012(2) -0.014(3)
C7 0.036(3) 0.036(3) 0.030(3) 0.000(3) 0.018(2) -0.003(3)
C8 0.033(3) 0.029(3) 0.026(3) 0.003(2) 0.015(2) -0.002(2)
C9 0.039(3) 0.025(3) 0.047(4) 0.001(3) 0.018(3) 0.000(2)
C10 0.047(3) 0.052(4) 0.056(4) 0.003(4) 0.025(3) 0.007(3)
C11 0.038(3) 0.070(4) 0.041(4) 0.011(3) 0.014(3) -0.005(3)
C12 0.040(3) 0.064(4) 0.047(4) -0.013(4) 0.018(3) -0.013(3)
C13 0.052(3) 0.039(3) 0.037(4) -0.001(3) 0.023(3) -0.014(3)
C14 0.043(3) 0.026(3) 0.041(4) -0.006(3) 0.021(3) -0.004(2)
C15 0.065(4) 0.049(4) 0.088(5) -0.016(4) 0.059(4) -0.015(4)
C16 0.044(4) 0.030(3) 0.051(3) 0.004(3) 0.009(3) -0.008(3)
C17 0.100(5) 0.036(4) 0.055(4) 0.001(4) 0.045(4) -0.004(4)
C18 0.097(5) 0.062(5) 0.090(5) -0.024(5) 0.077(5) -0.025(5)
C19 0.092(6) 0.104(7) 0.098(5) -0.044(5) 0.073(5) -0.057(6)
C20 0.101(6) 0.119(8) 0.041(4) -0.015(5) 0.016(5) -0.073(6)
C21 0.083(4) 0.120(8) 0.044(4) 0.006(5) 0.024(4) -0.049(5)
N1 0.030(3) 0.040(3) 0.036(3) 0.000(3) 0.011(2) -0.001(2)
N2 0.032(2) 0.038(3) 0.024(2) -0.002(2) 0.014(2) -0.001(2)
N3 0.084(5) 0.038(4) 0.126(7) -0.019(4) 0.084(5) -0.013(4)
I1 0.0352(2) 0.02328(18) 0.02837(19) 0.00358(15) 0.01826(17) 0.00081(15)
I2 0.0310(2) 0.0311(2) 0.02642(19) 0.00087(16) 0.01389(17) 0.00189(15)
I3 0.0403(2) 0.02628(19) 0.0282(2) -0.00181(16) 0.01900(18) 0.00518(16)
I4 0.0303(2) 0.0315(2) 0.0311(2) -0.00288(17) 0.01611(17) -0.00248(16)
I5 0.03026(18) 0.02375(18) 0.02421(18) 0.00486(14) 0.01512(16) 0.00244(14)
Pb1 0.02823(11) 0.02091(10) 0.02112(11) -0.00001(8) 0.01433(9) -0.00089(8)

loop_
_atom_type_symbol
_atom_type_description
_atom_type_scat_dispersion_real
_atom_type_scat_dispersion_imag
_atom_type_scat_source
C C 0.0033 0.0016 'International Tables Vol C Tables 4.2.6.8 and 6.1.1.4'
H H 0 0 'International Tables Vol C Tables 4.2.6.8 and 6.1.1.4'
N N 0.0061 0.0033 'International Tables Vol C Tables 4.2.6.8 and 6.1.1.4'
I I -0.4742 1.8119 'International Tables Vol C Tables 4.2.6.8 and 6.1.1.4'
Pb Pb -3.3944 10.1111 'International Tables Vol C Tables 4.2.6.8 and 6.1.1.4'

loop_
_exptl_crystal_face_index_h
_exptl_crystal_face_index_k
_exptl_crystal_face_index_l
_exptl_crystal_face_perp_dist
-1 0 1 0.085
1 0 -1 0.085
1 0 0 0.21
-1 0 0 0.21
0 0 1 0.19
-1 1 1 0.2
1 -1 -1 0.2
-3 -3 -2 0.21
1 0 -2 0.14
1 -1 1 0.22

loop_
_geom_angle_atom_site_label_1
_geom_angle_atom_site_label_2
_geom_angle_atom_site_label_3
_geom_angle
_geom_angle_site_symmetry_1
_geom_angle_site_symmetry_3
_geom_angle_publ_flag
N1 C1 C7 106.6(5) . . ?
N1 C1 C2 110.2(5) . . ?
C7 C1 C2 117.2(5) . . ?
N1 C1 H1 107.5 . . ?
C7 C1 H1 107.5 . . ?
C2 C1 H1 107.5 . . ?
C3 C2 C1 116.8(6) . . ?
C3 C2 H2E 108.1 . . ?
C1 C2 H2E 108.1 . . ?
C3 C2 H2D 108.1 . . ?
C1 C2 H2D 108.1 . . ?
H2E C2 H2D 107.3 . . ?
C2 C3 C4 113.3(6) . . ?
C2 C3 H3E 108.9 . . ?
C4 C3 H3E 108.9 . . ?
C2 C3 H3D 108.9 . . ?
C4 C3 H3D 108.9 . . ?
H3E C3 H3D 107.7 . . ?
C5 C4 C3 117.3(6) . . ?
C5 C4 H4A 108 . . ?
C3 C4 H4A 108 . . ?
C5 C4 H4B 108 . . ?
C3 C4 H4B 108 . . ?
H4A C4 H4B 107.2 . . ?
C6 C5 C4 116.0(7) . . ?
C6 C5 H5A 108.3 . . ?
C4 C5 H5A 108.3 . . ?
C6 C5 H5B 108.3 . . ?
C4 C5 H5B 108.3 . . ?
H5A C5 H5B 107.4 . . ?
C5 C6 C7 114.6(6) . . ?
C5 C6 H6A 108.6 . . ?
C7 C6 H6A 108.6 . . ?
C5 C6 H6B 108.6 . . ?
C7 C6 H6B 108.6 . . ?
H6A C6 H6B 107.6 . . ?
C1 C7 C6 114.6(5) . . ?
C1 C7 H7A 108.6 . . ?
C6 C7 H7A 108.6 . . ?
C1 C7 H7B 108.6 . . ?
C6 C7 H7B 108.6 . . ?
H7A C7 H7B 107.6 . . ?
N2 C8 C14 108.9(5) . . ?
N2 C8 C9 106.6(5) . . ?
C14 C8 C9 114.8(5) . . ?
N2 C8 H8 108.8 . . ?
C14 C8 H8 108.8 . . ?
C9 C8 H8 108.8 . . ?
C10 C9 C8 116.3(6) . . ?
C10 C9 H9A 108.2 . . ?
C8 C9 H9A 108.2 . . ?
C10 C9 H9B 108.2 . . ?
C8 C9 H9B 108.2 . . ?
H9A C9 H9B 107.4 . . ?
C11 C10 C9 116.2(6) . . ?
C11 C10 H10A 108.2 . . ?
C9 C10 H10A 108.2 . . ?
C11 C10 H10B 108.2 . . ?
C9 C10 H10B 108.2 . . ?
H10A C10 H10B 107.4 . . ?
C10 C11 C12 116.6(7) . . ?
C10 C11 H11A 108.1 . . ?
C12 C11 H11A 108.1 . . ?
C10 C11 H11B 108.1 . . ?
C12 C11 H11B 108.1 . . ?
H11A C11 H11B 107.3 . . ?
C11 C12 C13 117.8(6) . . ?
C11 C12 H12A 107.9 . . ?
C13 C12 H12A 107.9 . . ?
C11 C12 H12B 107.9 . . ?
C13 C12 H12B 107.9 . . ?
H12A C12 H12B 107.2 . . ?
C12 C13 C14 116.3(6) . . ?
C12 C13 H13A 108.2 . . ?
C14 C13 H13A 108.2 . . ?
C12 C13 H13B 108.2 . . ?
C14 C13 H13B 108.2 . . ?
H13A C13 H13B 107.4 . . ?
C8 C14 C13 113.9(5) . . ?
C8 C14 H14A 108.8 . . ?
C13 C14 H14A 108.8 . . ?
C8 C14 H14B 108.8 . . ?
C13 C14 H14B 108.8 . . ?
H14A C14 H14B 107.7 . . ?
C16 C15 C21 115.3(7) . . ?
C16 C15 N3 108.0(7) . . ?
C21 C15 N3 109.1(7) . . ?
C16 C15 H15 108.1 . . ?
C21 C15 H15 108.1 . . ?
N3 C15 H15 108.1 . . ?
C17 C16 C15 116.4(6) . . ?
C17 C16 H16A 108.2 . . ?
C15 C16 H16A 108.2 . . ?
C17 C16 H16B 108.2 . . ?
C15 C16 H16B 108.2 . . ?
H16A C16 H16B 107.3 . . ?
C18 C17 C16 114.9(7) . . ?
C18 C17 H17A 108.5 . . ?
C16 C17 H17A 108.5 . . ?
C18 C17 H17B 108.5 . . ?
C16 C17 H17B 108.5 . . ?
H17A C17 H17B 107.5 . . ?
C17 C18 C19 114.5(8) . . ?
C17 C18 H18A 108.6 . . ?
C19 C18 H18A 108.6 . . ?
C17 C18 H18B 108.6 . . ?
C19 C18 H18B 108.6 . . ?
H18A C18 H18B 107.6 . . ?
C20 C19 C18 121.3(8) . . ?
C20 C19 H19A 107 . . ?
C18 C19 H19A 107 . . ?
C20 C19 H19B 107 . . ?
C18 C19 H19B 107 . . ?
H19A C19 H19B 106.7 . . ?
C19 C20 C21 120.5(9) . . ?
C19 C20 H20A 107.2 . . ?
C21 C20 H20A 107.2 . . ?
C19 C20 H20B 107.2 . . ?
C21 C20 H20B 107.2 . . ?
H20A C20 H20B 106.8 . . ?
C15 C21 C20 115.8(9) . . ?
C15 C21 H21A 108.3 . . ?
C20 C21 H21A 108.3 . . ?
C15 C21 H21B 108.3 . . ?
C20 C21 H21B 108.3 . . ?
H21A C21 H21B 107.4 . . ?
C1 N1 H1A 109.5 . . ?
C1 N1 H1B 109.5 . . ?
H1A N1 H1B 109.5 . . ?
C1 N1 H1C 109.5 . . ?
H1A N1 H1C 109.5 . . ?
H1B N1 H1C 109.5 . . ?
C8 N2 H2C 109.5 . . ?
C8 N2 H2B 109.5 . . ?
H2C N2 H2B 109.5 . . ?
C8 N2 H2A 109.5 . . ?
H2C N2 H2A 109.5 . . ?
H2B N2 H2A 109.5 . . ?
C15 N3 H3A 109.5 . . ?
C15 N3 H3B 109.5 . . ?
H3A N3 H3B 109.5 . . ?
C15 N3 H3C 109.5 . . ?
H3A N3 H3C 109.5 . . ?
H3B N3 H3C 109.5 . . ?
Pb1 I5 Pb1 166.299(13) . 4_656 ?
I3 Pb1 I1 94.385(16) . . ?
I3 Pb1 I4 89.685(13) . . ?
I1 Pb1 I4 94.878(12) . . ?
I3 Pb1 I2 92.690(13) . . ?
I1 Pb1 I2 88.270(12) . . ?
I4 Pb1 I2 175.904(12) . . ?
I3 Pb1 I5 91.895(16) . . ?
I1 Pb1 I5 172.397(12) . . ?
I4 Pb1 I5 89.431(11) . . ?
I2 Pb1 I5 87.157(11) . . ?
I3 Pb1 I5 173.625(12) . 4_646 ?
I1 Pb1 I5 91.277(15) . 4_646 ?
I4 Pb1 I5 86.913(12) . 4_646 ?
I2 Pb1 I5 90.404(12) . 4_646 ?
I5 Pb1 I5 82.689(12) . 4_646 ?

loop_
_geom_bond_atom_site_label_1
_geom_bond_atom_site_label_2
_geom_bond_distance
_geom_bond_site_symmetry_2
_geom_bond_publ_flag
C1 N1 1.506(8) . ?
C1 C7 1.518(6) . ?
C1 C2 1.527(6) . ?
C1 H1 1 . ?
C2 C3 1.522(6) . ?
C2 H2E 0.99 . ?
C2 H2D 0.99 . ?
C3 C4 1.528(6) . ?
C3 H3E 0.99 . ?
C3 H3D 0.99 . ?
C4 C5 1.524(7) . ?
C4 H4A 0.99 . ?
C4 H4B 0.99 . ?
C5 C6 1.522(7) . ?
C5 H5A 0.99 . ?
C5 H5B 0.99 . ?
C6 C7 1.523(6) . ?
C6 H6A 0.99 . ?
C6 H6B 0.99 . ?
C7 H7A 0.99 . ?
C7 H7B 0.99 . ?
C8 N2 1.492(8) . ?
C8 C14 1.515(6) . ?
C8 C9 1.524(6) . ?
C8 H8 1 . ?
C9 C10 1.515(6) . ?
C9 H9A 0.99 . ?
C9 H9B 0.99 . ?
C10 C11 1.505(6) . ?
C10 H10A 0.99 . ?
C10 H10B 0.99 . ?
C11 C12 1.506(7) . ?
C11 H11A 0.99 . ?
C11 H11B 0.99 . ?
C12 C13 1.515(6) . ?
C12 H12A 0.99 . ?
C12 H12B 0.99 . ?
C13 C14 1.521(6) . ?
C13 H13A 0.99 . ?
C13 H13B 0.99 . ?
C14 H14A 0.99 . ?
C14 H14B 0.99 . ?
C15 C16 1.498(7) . ?
C15 C21 1.502(7) . ?
C15 N3 1.503(10) . ?
C15 H15 1 . ?
C16 C17 1.495(7) . ?
C16 H16A 0.99 . ?
C16 H16B 0.99 . ?
C17 C18 1.492(7) . ?
C17 H17A 0.99 . ?
C17 H17B 0.99 . ?
C18 C19 1.513(7) . ?
C18 H18A 0.99 . ?
C18 H18B 0.99 . ?
C19 C20 1.370(13) . ?
C19 H19A 0.99 . ?
C19 H19B 0.99 . ?
C20 C21 1.504(7) . ?
C20 H20A 0.99 . ?
C20 H20B 0.99 . ?
C21 H21A 0.99 . ?
C21 H21B 0.99 . ?
N1 H1A 0.91 . ?
N1 H1B 0.91 . ?
N1 H1C 0.91 . ?
N2 H2C 0.91 . ?
N2 H2B 0.91 . ?
N2 H2A 0.91 . ?
N3 H3A 0.91 . ?
N3 H3B 0.91 . ?
N3 H3C 0.91 . ?
I1 Pb1 3.0999(5) . ?
I2 Pb1 3.2741(6) . ?
I3 Pb1 3.0644(5) . ?
I4 Pb1 3.2033(6) . ?
I5 Pb1 3.3634(5) . ?
I5 Pb1 3.3931(5) 4_656 ?
Pb1 I5 3.3931(5) 4_646 ?

loop_
_geom_hbond_atom_site_label_D
_geom_hbond_atom_site_label_H
_geom_hbond_atom_site_label_A
_geom_hbond_distance_DH
_geom_hbond_distance_HA
_geom_hbond_distance_DA
_geom_hbond_angle_DHA
_geom_hbond_site_symmetry_A
N1 H1A I3 0.91 3.08 3.860(6) 145 7_667
N1 H1B I5 0.91 2.91 3.753(6) 154.4 6_566
N1 H1C I4 0.91 2.98 3.839(6) 158 7_667
N2 H2C I1 0.91 2.86 3.648(5) 146.3 7_667
N2 H2B I2 0.91 2.72 3.627(5) 175.8 .
N2 H2A I3 0.91 2.88 3.637(6) 140.9 7_667
N3 H3A I5 0.91 3.14 3.558(6) 110.5 4_646
N3 H3B I2 0.91 2.73 3.615(7) 163.4 .
N3 H3C I4 0.91 2.82 3.693(9) 161.9 4_646

loop_
_geom_torsion_atom_site_label_1
_geom_torsion_atom_site_label_2
_geom_torsion_atom_site_label_3
_geom_torsion_atom_site_label_4
_geom_torsion
_geom_torsion_site_symmetry_1
_geom_torsion_site_symmetry_2
_geom_torsion_site_symmetry_3
_geom_torsion_site_symmetry_4
_geom_torsion_publ_flag
N1 C1 C2 C3 84.0(7) . . . . ?
C7 C1 C2 C3 -38.0(9) . . . . ?
C1 C2 C3 C4 84.3(8) . . . . ?
C2 C3 C4 C5 -67.9(10) . . . . ?
C3 C4 C5 C6 50.8(12) . . . . ?
C4 C5 C6 C7 -69.8(10) . . . . ?
N1 C1 C7 C6 -163.0(6) . . . . ?
C2 C1 C7 C6 -39.1(9) . . . . ?
C5 C6 C7 C1 86.4(8) . . . . ?
N2 C8 C9 C10 174.7(6) . . . . ?
C14 C8 C9 C10 54.1(8) . . . . ?
C8 C9 C10 C11 -73.2(9) . . . . ?
C9 C10 C11 C12 79.7(10) . . . . ?
C10 C11 C12 C13 -27.1(11) . . . . ?
C11 C12 C13 C14 -46.5(10) . . . . ?
N2 C8 C14 C13 172.6(5) . . . . ?
C9 C8 C14 C13 -68.0(8) . . . . ?
C12 C13 C14 C8 86.7(8) . . . . ?
C21 C15 C16 C17 62.3(11) . . . . ?
N3 C15 C16 C17 -175.4(7) . . . . ?
C15 C16 C17 C18 -59.5(11) . . . . ?
C16 C17 C18 C19 77.1(11) . . . . ?
C17 C18 C19 C20 -69.8(17) . . . . ?
C18 C19 C20 C21 10(2) . . . . ?
C16 C15 C21 C20 -79.0(13) . . . . ?
N3 C15 C21 C20 159.2(10) . . . . ?
C19 C20 C21 C15 57(2) . . . . ?
Pb1 I5 Pb1 I3 106.06(6) 4_656 . . . ?
Pb1 I5 Pb1 I4 16.40(6) 4_656 . . . ?
Pb1 I5 Pb1 I2 -161.34(6) 4_656 . . . ?
Pb1 I5 Pb1 I5 -70.56(6) 4_656 . . 4_646 ?
